data_8101149
loop_
_publ_author_name
'Z\"urcher, Fabio'
'Nesper, Reinhard'

_publ_section_title
;
Crystal structure of hexabarium pentamagnesium trilithium dodecagermanide, 
Ba~6~Mg~4.9~Li~3.1~Ge~12~
;
_journal_issue 4
_journal_name_full 'Zeitschrift f\"ur Kristallographie - New Crystal Structures'
_journal_page_first 505
_journal_page_last 506
_journal_volume 216
_journal_year 2001
_chemical_formula_moiety Ba6Mg4.9Li3.1Ge12
_chemical_formula_structural 'Ba6 Mg4.9 Li3.1 Ge12 '
_chemical_formula_sum 'Ba6 Ge12 Li3.1 Mg4.9'
_chemical_formula_weight 1835.75
_space_group_IT_number 12
_symmetry_cell_setting monoclinic
_symmetry_space_group_name_Hall '-C 2y'
_symmetry_space_group_name_H-M 'C 1 2/m 1'
_cell_angle_alpha 90.00
_cell_angle_beta 91.89(12)
_cell_angle_gamma 90.00
_cell_formula_units_Z 1
_cell_length_a 12.320(6)
_cell_length_b 4.626(2)
_cell_length_c 11.499(6)
_cell_measurement_temperature 298(2)
_cell_volume 654.98(1)
_diffrn_ambient_temperature 298(2)
_exptl_crystal_density_diffrn 4.654
_refine_ls_R_factor_obs 0.0195
_refine_ls_wR_factor_obs 0.0424
_cod_original_sg_symbol_H-M 'C 2/m'
_cod_database_code 8101149

loop_
_symmetry_equiv_pos_as_xyz
'x, y, z'
'-x, y, -z'
'x+1/2, y+1/2, z'
'-x+1/2, y+1/2, -z'
'-x, -y, -z'
'x, -y, z'
'-x+1/2, -y+1/2, -z'
'x+1/2, -y+1/2, z'

loop_
_atom_site_aniso_label
_atom_site_aniso_U_11
_atom_site_aniso_U_22
_atom_site_aniso_U_33
_atom_site_aniso_U_23
_atom_site_aniso_U_13
_atom_site_aniso_U_12
Ba1 0.01793(17) 0.01645(18) 0.01441(16) 0.000 0.00058(12) 0.000
Ba2 0.01425(12) 0.01603(13) 0.01431(12) 0.000 0.00126(8) 0.000
Mg1 0.0125(14) 0.0170(16) 0.0210(15) 0.000 0.0008(10) 0.000
Li1 0.0125(14) 0.0170(16) 0.0210(15) 0.000 0.0008(10) 0.000
Mg2 0.0144(9) 0.0172(9) 0.0154(9) 0.000 0.0026(6) 0.000
Li2 0.0144(9) 0.0172(9) 0.0154(9) 0.000 0.0026(6) 0.000
Ge1 0.0121(2) 0.0163(2) 0.0154(2) 0.000 0.00196(15) 0.000
Ge2 0.0118(2) 0.0195(2) 0.0135(2) 0.000 0.00045(15) 0.000
Ge3 0.0140(2) 0.0197(2) 0.0131(2) 0.000 0.00122(14) 0.000

loop_
_atom_site_label
_atom_site_type_symbol
_atom_site_fract_x
_atom_site_fract_y
_atom_site_fract_z
_atom_site_U_iso_or_equiv
_atom_site_thermal_displace_type
_atom_site_occupancy
_atom_site_calc_flag
_atom_site_refinement_flags
_atom_site_disorder_group
Ba1 Ba 0.0000 0.0000 0.0000 0.01626(9) Uani 1 d S .
Ba2 Ba 0.14031(2) 0.0000 0.37122(2) 0.01484(8) Uani 1 d S .
Mg1 Mg 0.1340(2) 0.0000 0.7125(3) 0.0168(9) Uani 0.419(9) d SP .
Li1 Li 0.1340(2) 0.0000 0.7125(3) 0.0168(9) Uani 0.581(9) d SP .
Mg2 Mg 0.28748(14) 0.0000 0.09328(15) 0.0156(5) Uani 0.809(9) d SP .
Li2 Li 0.28748(14) 0.0000 0.09328(15) 0.0156(5) Uani 0.191(9) d SP .
Ge1 Ge 0.32076(4) 0.0000 0.85088(4) 0.01457(11) Uani 1 d S .
Ge2 Ge 0.48338(4) 0.0000 0.21640(4) 0.01492(11) Uani 1 d S .
Ge3 Ge 0.42338(4) 0.0000 0.42366(4) 0.01560(11) Uani 1 d S .

loop_
_geom_bond_atom_site_label_1
_geom_bond_atom_site_label_2
_geom_bond_distance
_geom_bond_site_symmetry_2
_geom_bond_publ_flag
Ba1 Ge2 3.4083(4) 7_545 ?
Ba1 Ge2 3.4083(4) 3_455 ?
Ba1 Ge2 3.4083(4) 7 ?
Ba1 Ge2 3.4083(4) 3_445 ?
Ba1 Ge1 3.5940(5) 7_556 ?
Ba1 Ge1 3.5940(5) 3_444 ?
Ba1 Ge1 3.5940(5) 7_546 ?
Ba1 Ge1 3.5940(5) 3_454 ?
Ba1 Mg2 3.6667(18) . ?
Ba1 Mg2 3.6667(18) 5 ?
Ba1 Mg2 3.6797(14) 3_445 ?
Ba1 Mg2 3.6797(14) 7 ?
Ba1 Mg2 3.6797(14) 3_455 ?
Ba1 Mg2 3.6797(14) 7_545 ?
Ba1 Mg1 3.743(3) 5_556 ?
Ba1 Mg1 3.743(3) 1_554 ?
Ba2 Ge3 3.4133(5) 7_556 ?
Ba2 Ge3 3.4133(5) 7_546 ?
Ba2 Ge2 3.4684(5) 3_445 ?
Ba2 Ge2 3.4684(5) 3_455 ?
Ba2 Mg1 3.484(3) 5_556 ?
Ba2 Ge1 3.4904(5) 7_546 ?
Ba2 Ge1 3.4904(5) 7_556 ?
Ba2 Ge3 3.5196(7) . ?
Ba2 Ge3 3.6003(5) 3_445 ?
Ba2 Ge3 3.6003(5) 3_455 ?
Ba2 Mg2 3.7261(19) . ?
Ba2 Mg1 3.766(2) 7_556 ?
Ba2 Mg1 3.766(2) 7_546 ?
Ba2 Mg1 3.928(3) . ?
Mg1 Ge1 2.754(3) . ?
Mg1 Ge2 2.8612(17) 7_546 ?
Mg1 Ge2 2.8612(17) 7_556 ?
Mg1 Ge3 2.8686(17) 7_546 ?
Mg1 Ge3 2.8686(17) 7_556 ?
Mg1 Mg2 3.336(2) 7_556 ?
Mg1 Mg2 3.336(2) 7_546 ?
Mg1 Ba2 3.484(3) 5_556 ?
Mg1 Ba1 3.743(3) 1_556 ?
Mg1 Ba2 3.766(2) 7_556 ?
Mg1 Ba2 3.766(2) 7_546 ?
Mg2 Ge1 2.7561(10) 7_546 ?
Mg2 Ge1 2.7561(10) 7_556 ?
Mg2 Ge2 2.7576(18) . ?
Mg2 Ge1 2.8307(19) 1_554 ?
Mg2 Mg2 3.267(2) 7_545 ?
Mg2 Mg2 3.267(2) 7 ?
Mg2 Mg1 3.336(2) 7_556 ?
Mg2 Mg1 3.336(2) 7_546 ?
Mg2 Ba1 3.6797(14) 3 ?
Mg2 Ba1 3.6797(14) 3_545 ?
Mg2 Ge3 4.1008(18) . ?
Ge1 Ge2 2.5582(7) 5_656 ?
Ge1 Mg2 2.7561(10) 7_546 ?
Ge1 Mg2 2.7561(10) 7_556 ?
Ge1 Mg2 2.8307(18) 1_556 ?
Ge1 Ba2 3.4904(5) 7_546 ?
Ge1 Ba2 3.4904(5) 7_556 ?
Ge1 Ba1 3.5940(5) 3_556 ?
Ge1 Ba1 3.5940(5) 3_546 ?
Ge2 Ge3 2.5185(7) . ?
Ge2 Ge1 2.5582(7) 5_656 ?
Ge2 Mg1 2.8612(17) 7_546 ?
Ge2 Mg1 2.8612(17) 7_556 ?
Ge2 Ba1 3.4083(4) 3_545 ?
Ge2 Ba1 3.4083(4) 3 ?
Ge2 Ba2 3.4685(5) 3 ?
Ge2 Ba2 3.4685(5) 3_545 ?
Ge3 Ge3 2.5355(10) 5_656 ?
Ge3 Mg1 2.8686(17) 7_546 ?
Ge3 Mg1 2.8686(17) 7_556 ?
Ge3 Ba2 3.4133(5) 7_556 ?
Ge3 Ba2 3.4133(5) 7_546 ?
Ge3 Ba2 3.6003(5) 3 ?
Ge3 Ba2 3.6003(5) 3_545 ?
